data_4329068
loop_
_publ_author_name
'Jun-ichi Nishigaki'
'Tsuyoshi Matsumoto'
'Kazuyuki Tatsumi'

_publ_section_title
;
 Model Studies of Methyl CoM Reductase: Methane Formation via CH3-S Bond
 Cleavage of Ni(I) Tetraazacyclic Complexes Having Intramolecular Methyl
 Sulfide Pendants
;
_journal_name_full 'Inorganic Chemistry'
_journal_page_first 5173
_journal_page_last 5187
_journal_paper_doi 10.1021/ic300017k
_journal_volume 51
_journal_year 2012
_chemical_formula_moiety 'C20 H40 F6 N4 Ni O6 S4 '
_chemical_formula_sum 'C20 H40 F6 N4 Ni O6 S4'
_chemical_formula_weight 733.49
_space_group_IT_number 14
_symmetry_cell_setting monoclinic
_symmetry_Int_Tables_number 14
_symmetry_space_group_name_Hall '-P 2yn'
_symmetry_space_group_name_H-M 'P 1 21/n 1'
_cell_angle_alpha 90.0000
_cell_angle_beta 94.634(3)
_cell_angle_gamma 90.0000
_cell_formula_units_Z 2
_cell_length_a 10.024(2)
_cell_length_b 13.095(3)
_cell_length_c 11.323(3)
_cell_measurement_reflns_used 4249
_cell_measurement_temperature 173.1
_cell_measurement_theta_max 27.5
_cell_measurement_theta_min 3.0
_cell_volume 1481.4(6)
_computing_cell_refinement CrystalClear
_computing_data_collection CrystalClear
_computing_data_reduction CrystalStructure
_computing_publication_material 'CrystalStructure 3.8'
_computing_structure_refinement SHELXL
_computing_structure_solution SIR92
_diffrn_ambient_temperature 173
_diffrn_detector_area_resol_mean 7.31
_diffrn_measured_fraction_theta_full 0.996
_diffrn_measured_fraction_theta_max 0.996
_diffrn_measurement_device_type 'Rigaku Saturn'
_diffrn_measurement_method \w
_diffrn_radiation_type 'Mo K\a'
_diffrn_radiation_wavelength 0.71070
_diffrn_reflns_av_R_equivalents 0.097
_diffrn_reflns_limit_h_max 12
_diffrn_reflns_limit_h_min -13
_diffrn_reflns_limit_k_max 17
_diffrn_reflns_limit_k_min -16
_diffrn_reflns_limit_l_max 14
_diffrn_reflns_limit_l_min -14
_diffrn_reflns_number 17367
_diffrn_reflns_theta_full 27.49
_diffrn_reflns_theta_max 27.49
_exptl_absorpt_coefficient_mu 1.017
_exptl_absorpt_correction_T_max 0.950
_exptl_absorpt_correction_T_min 0.863
_exptl_absorpt_correction_type multi-scan
_exptl_absorpt_process_details 'Jacobson, R. (1998) Private communication'
_exptl_crystal_colour 'light blue'
_exptl_crystal_density_diffrn 1.644
_exptl_crystal_description block
_exptl_crystal_F_000 764.00
_exptl_crystal_size_max 0.10
_exptl_crystal_size_mid 0.10
_exptl_crystal_size_min 0.05
_refine_diff_density_max 1.18
_refine_diff_density_min -0.56
_refine_ls_extinction_method none
_refine_ls_goodness_of_fit_ref 1.059
_refine_ls_hydrogen_treatment refall
_refine_ls_number_parameters 188
_refine_ls_number_reflns 3380
_refine_ls_R_factor_gt 0.0638
_refine_ls_shift/su_max 0.0000
_refine_ls_structure_factor_coef Fsqd
_refine_ls_weighting_details 'w = 1/[\s^2^(Fo^2^)+(0.0250P)^2^+11.0000P] where P=(Fo^2^+2Fc^2^)/3'
_refine_ls_weighting_scheme calc
_refine_ls_wR_factor_ref 0.1570
_reflns_number_gt 2922
_reflns_number_total 3380
_reflns_threshold_expression F^2^>2.0\s(F^2^)
_cod_data_source_file ic300017k_si_002_06.cif
_cod_data_source_block RRSS-[Ni(dmmtc)](OTf)2_complex4'
_cod_original_cell_volume 1481.5(6)
_cod_original_formula_sum 'C20 H40 F6 N4 Ni O6 S4 '
_cod_database_code 4329068

loop_
_symmetry_equiv_pos_site_id
_symmetry_equiv_pos_as_xyz
1 +X,+Y,+Z
2 1/2-X,1/2+Y,1/2-Z
3 -X,-Y,-Z
4 1/2+X,1/2-Y,1/2+Z

loop_
_atom_site_label
_atom_site_type_symbol
_atom_site_fract_x
_atom_site_fract_y
_atom_site_fract_z
_atom_site_U_iso_or_equiv
_atom_site_adp_type
_atom_site_occupancy
_atom_site_symmetry_multiplicity
_atom_site_calc_flag
_atom_site_refinement_flags
Ni(1) Ni 1.0000 1.0000 0.5000 0.01436(18) Uani 1.00 2 d S
S(1) S 1.28758(13) 0.91713(9) 0.08168(11) 0.0289(2) Uani 1.00 1 d .
S(2) S 0.77988(11) 1.21561(8) 0.50258(9) 0.0195(2) Uani 1.00 1 d .
F(1) F 0.5573(3) 1.1217(2) 0.5422(3) 0.0499(9) Uani 1.00 1 d .
F(2) F 0.5305(3) 1.2760(2) 0.4776(3) 0.0446(8) Uani 1.00 1 d .
F(3) F 0.5756(3) 1.1553(2) 0.3585(3) 0.0459(8) Uani 1.00 1 d .
O(1) O 0.8378(2) 1.1138(2) 0.4977(2) 0.0181(6) Uani 1.00 1 d .
O(2) O 0.8152(3) 1.2819(2) 0.4093(3) 0.0305(7) Uani 1.00 1 d .
O(3) O 0.7842(3) 1.2586(2) 0.6197(3) 0.0303(7) Uani 1.00 1 d .
N(1) N 1.0490(3) 1.0448(2) 0.3262(3) 0.0170(6) Uani 1.00 1 d .
N(2) N 0.8538(3) 0.8917(2) 0.4326(3) 0.0162(6) Uani 1.00 1 d .
C(1) C 0.9239(4) 1.0668(3) 0.2499(3) 0.0197(8) Uani 1.00 1 d .
C(2) C 0.8331(4) 0.9740(3) 0.2292(3) 0.0224(8) Uani 1.00 1 d .
C(3) C 0.7624(4) 0.9366(3) 0.3353(3) 0.0203(8) Uani 1.00 1 d .
C(4) C 0.7770(4) 0.8721(3) 0.5386(3) 0.0185(8) Uani 1.00 1 d .
C(5) C 0.8737(4) 0.8586(3) 0.6482(3) 0.0193(8) Uani 1.00 1 d .
C(6) C 1.1361(4) 0.9712(3) 0.2646(3) 0.0190(8) Uani 1.00 1 d .
C(7) C 1.1572(4) 0.9953(3) 0.1354(3) 0.0228(8) Uani 1.00 1 d .
C(8) C 1.4337(5) 0.9803(5) 0.1483(5) 0.0429(13) Uani 1.00 1 d .
C(9) C 0.6025(4) 1.1919(3) 0.4697(4) 0.0300(10) Uani 1.00 1 d .
C(17) C 0.8988(4) 0.7911(3) 0.3913(4) 0.0207(8) Uani 1.00 1 d .
H(1) H 0.9482 1.0927 0.1724 0.024 Uiso 1.00 1 c R
H(2) H 0.8736 1.1213 0.2875 0.024 Uiso 1.00 1 c R
H(3) H 0.7641 0.9905 0.1645 0.027 Uiso 1.00 1 c R
H(4) H 0.8875 0.9171 0.2013 0.027 Uiso 1.00 1 c R
H(5) H 0.7136 0.9946 0.3677 0.024 Uiso 1.00 1 c R
H(6) H 0.6954 0.8845 0.3078 0.024 Uiso 1.00 1 c R
H(7) H 0.7219 0.8097 0.5255 0.022 Uiso 1.00 1 c R
H(8) H 0.7163 0.9302 0.5503 0.022 Uiso 1.00 1 c R
H(9) H 0.8231 0.8408 0.7169 0.023 Uiso 1.00 1 c R
H(10) H 0.9363 0.8021 0.6352 0.023 Uiso 1.00 1 c R
H(11) H 1.0959 0.9023 0.2679 0.023 Uiso 1.00 1 c R
H(12) H 1.2248 0.9685 0.3097 0.023 Uiso 1.00 1 c R
H(13) H 1.1814 1.0682 0.1283 0.027 Uiso 1.00 1 c R
H(14) H 1.0726 0.9835 0.0859 0.027 Uiso 1.00 1 c R
H(15) H 1.4584 0.9504 0.2264 0.052 Uiso 1.00 1 c R
H(16) H 1.4147 1.0532 0.1572 0.052 Uiso 1.00 1 c R
H(17) H 1.5078 0.9718 0.0978 0.052 Uiso 1.00 1 c R
H(18) H 0.8240 0.7566 0.3467 0.025 Uiso 1.00 1 c R
H(19) H 0.9301 0.7493 0.4598 0.025 Uiso 1.00 1 c R
H(20) H 0.9720 0.8008 0.3402 0.025 Uiso 1.00 1 c R

loop_
_atom_site_aniso_label
_atom_site_aniso_U_11
_atom_site_aniso_U_22
_atom_site_aniso_U_33
_atom_site_aniso_U_12
_atom_site_aniso_U_13
_atom_site_aniso_U_23
Ni(1) 0.0146(3) 0.0127(3) 0.0157(3) -0.0010(2) 0.0009(2) 0.0008(2)
S(1) 0.0363(6) 0.0263(6) 0.0252(5) 0.0060(4) 0.0084(4) -0.0023(4)
S(2) 0.0201(5) 0.0152(4) 0.0236(5) 0.0037(3) 0.0031(3) 0.0016(3)
F(1) 0.0271(16) 0.051(2) 0.073(2) -0.0059(14) 0.0103(16) 0.0240(18)
F(2) 0.0246(15) 0.0311(16) 0.078(2) 0.0123(12) 0.0047(15) -0.0021(16)
F(3) 0.0403(18) 0.0444(19) 0.050(2) 0.0055(15) -0.0170(15) -0.0039(15)
O(1) 0.0193(14) 0.0143(13) 0.0208(14) 0.0036(11) 0.0023(11) 0.0004(11)
O(2) 0.0312(18) 0.0230(16) 0.0383(19) 0.0010(13) 0.0086(14) 0.0118(14)
O(3) 0.0350(18) 0.0268(17) 0.0289(17) 0.0087(14) 0.0017(14) -0.0091(14)
N(1) 0.0192(16) 0.0140(16) 0.0178(16) -0.0018(13) 0.0014(13) 0.0015(13)
N(2) 0.0151(16) 0.0151(16) 0.0185(16) -0.0038(12) 0.0014(12) -0.0005(13)
C(1) 0.020(2) 0.023(2) 0.0163(18) 0.0014(16) -0.0016(15) 0.0045(15)
C(2) 0.023(2) 0.025(2) 0.0184(19) -0.0018(17) -0.0038(16) 0.0005(16)
C(3) 0.0171(19) 0.021(2) 0.022(2) -0.0012(15) -0.0031(15) -0.0014(16)
C(4) 0.0164(19) 0.0171(19) 0.023(2) -0.0035(15) 0.0056(15) -0.0011(15)
C(5) 0.023(2) 0.0137(18) 0.022(2) -0.0028(15) 0.0045(16) 0.0010(15)
C(6) 0.0193(19) 0.0184(19) 0.0193(19) 0.0012(15) 0.0016(15) 0.0006(15)
C(7) 0.026(2) 0.022(2) 0.021(2) 0.0011(17) 0.0034(16) 0.0027(16)
C(8) 0.027(2) 0.058(3) 0.045(3) 0.000(2) 0.006(2) -0.001(2)
C(9) 0.022(2) 0.025(2) 0.042(2) 0.0059(18) -0.0022(19) 0.011(2)
C(17) 0.020(2) 0.0160(19) 0.027(2) -0.0023(15) 0.0052(16) -0.0020(16)

loop_
_atom_type_symbol
_atom_type_description
_atom_type_scat_dispersion_real
_atom_type_scat_dispersion_imag
_atom_type_scat_source
C C 0.003 0.002
;
International Tables for Crystallography
(1992, Vol. C, Tables 4.2.6.8 and 6.1.1.4)
;
H H 0.000 0.000
;
International Tables for Crystallography
(1992, Vol. C, Table 6.1.1.4)
;
N N 0.006 0.003
;
International Tables for Crystallography
(1992, Vol. C, Tables 4.2.6.8 and 6.1.1.4)
;
O O 0.011 0.006
;
International Tables for Crystallography
(1992, Vol. C, Tables 4.2.6.8 and 6.1.1.4)
;
Ni Ni 0.339 1.112
;
International Tables for Crystallography
(1992, Vol. C, Tables 4.2.6.8 and 6.1.1.4)
;
S S 0.125 0.123
;
International Tables for Crystallography
(1992, Vol. C, Tables 4.2.6.8 and 6.1.1.4)
;
F F 0.017 0.010
;
International Tables for Crystallography
(1992, Vol. C, Tables 4.2.6.8 and 6.1.1.4)
;

loop_
_geom_angle_atom_site_label_1
_geom_angle_atom_site_label_2
_geom_angle_atom_site_label_3
_geom_angle
_geom_angle_publ_flag
_geom_angle_site_symmetry_1
_geom_angle_site_symmetry_3
O(1) Ni(1) O(1) 180 yes . 3_776
O(1) Ni(1) N(1) 91.59(12) yes . .
O(1) Ni(1) N(1) 88.41(12) yes . 3_776
O(1) Ni(1) N(2) 87.76(11) yes . .
O(1) Ni(1) N(2) 92.24(11) yes . 3_776
O(1) Ni(1) N(1) 88.41(12) yes 3_776 .
O(1) Ni(1) N(1) 91.59(12) yes 3_776 3_776
O(1) Ni(1) N(2) 92.24(11) yes 3_776 .
O(1) Ni(1) N(2) 87.76(11) yes 3_776 3_776
N(1) Ni(1) N(1) 180.00(18) yes . 3_776
N(1) Ni(1) N(2) 93.16(12) yes . .
N(1) Ni(1) N(2) 86.84(12) yes . 3_776
N(1) Ni(1) N(2) 86.84(12) yes 3_776 .
N(1) Ni(1) N(2) 93.16(12) yes 3_776 3_776
N(2) Ni(1) N(2) 180.00(18) yes . 3_776
C(7) S(1) C(8) 100.7(2) yes . .
O(1) S(2) O(2) 113.80(19) yes . .
O(1) S(2) O(3) 114.24(18) yes . .
O(1) S(2) C(9) 102.9(2) yes . .
O(2) S(2) O(3) 116.8(2) yes . .
O(2) S(2) C(9) 104.4(2) yes . .
O(3) S(2) C(9) 102.3(2) yes . .
Ni(1) O(1) S(2) 156.11(18) yes . .
Ni(1) N(1) C(1) 109.8(2) yes . .
Ni(1) N(1) C(5) 101.9(2) yes . 3_776
Ni(1) N(1) C(6) 115.6(2) yes . .
C(1) N(1) C(5) 110.3(3) yes . 3_776
C(1) N(1) C(6) 110.3(3) yes . .
C(5) N(1) C(6) 108.6(3) yes 3_776 .
Ni(1) N(2) C(3) 111.3(2) yes . .
Ni(1) N(2) C(4) 102.1(2) yes . .
Ni(1) N(2) C(17) 119.1(2) yes . .
C(3) N(2) C(4) 109.5(3) yes . .
C(3) N(2) C(17) 107.5(3) yes . .
C(4) N(2) C(17) 106.9(3) yes . .
N(1) C(1) C(2) 113.5(3) yes . .
C(1) C(2) C(3) 116.4(3) yes . .
N(2) C(3) C(2) 114.3(3) yes . .
N(2) C(4) C(5) 109.8(3) yes . .
N(1) C(5) C(4) 110.2(3) yes 3_776 .
N(1) C(6) C(7) 116.2(3) yes . .
S(1) C(7) C(6) 111.5(3) yes . .
S(2) C(9) F(1) 111.6(3) yes . .
S(2) C(9) F(2) 112.0(3) yes . .
S(2) C(9) F(3) 111.7(3) yes . .
F(1) C(9) F(2) 108.5(4) yes . .
F(1) C(9) F(3) 106.0(4) yes . .
F(2) C(9) F(3) 106.7(4) yes . .
N(1) C(1) H(1) 108.9 no . .
N(1) C(1) H(2) 108.9 no . .
C(2) C(1) H(1) 108.9 no . .
C(2) C(1) H(2) 108.9 no . .
H(1) C(1) H(2) 107.7 no . .
C(1) C(2) H(3) 108.2 no . .
C(1) C(2) H(4) 108.2 no . .
C(3) C(2) H(3) 108.2 no . .
C(3) C(2) H(4) 108.2 no . .
H(3) C(2) H(4) 107.3 no . .
N(2) C(3) H(5) 108.7 no . .
N(2) C(3) H(6) 108.7 no . .
C(2) C(3) H(5) 108.7 no . .
C(2) C(3) H(6) 108.7 no . .
H(5) C(3) H(6) 107.6 no . .
N(2) C(4) H(7) 109.7 no . .
N(2) C(4) H(8) 109.7 no . .
C(5) C(4) H(7) 109.7 no . .
C(5) C(4) H(8) 109.7 no . .
H(7) C(4) H(8) 108.2 no . .
N(1) C(5) H(9) 109.6 no 3_776 .
N(1) C(5) H(10) 109.6 no 3_776 .
C(4) C(5) H(9) 109.6 no . .
C(4) C(5) H(10) 109.6 no . .
H(9) C(5) H(10) 108.1 no . .
N(1) C(6) H(11) 108.2 no . .
N(1) C(6) H(12) 108.2 no . .
C(7) C(6) H(11) 108.2 no . .
C(7) C(6) H(12) 108.3 no . .
H(11) C(6) H(12) 107.4 no . .
S(1) C(7) H(13) 109.3 no . .
S(1) C(7) H(14) 109.3 no . .
C(6) C(7) H(13) 109.3 no . .
C(6) C(7) H(14) 109.3 no . .
H(13) C(7) H(14) 108.0 no . .
S(1) C(8) H(15) 109.5 no . .
S(1) C(8) H(16) 109.5 no . .
S(1) C(8) H(17) 109.5 no . .
H(15) C(8) H(16) 109.5 no . .
H(15) C(8) H(17) 109.5 no . .
H(16) C(8) H(17) 109.5 no . .
N(2) C(17) H(18) 109.5 no . .
N(2) C(17) H(19) 109.5 no . .
N(2) C(17) H(20) 109.5 no . .
H(18) C(17) H(19) 109.5 no . .
H(18) C(17) H(20) 109.5 no . .
H(19) C(17) H(20) 109.5 no . .

loop_
_geom_bond_atom_site_label_1
_geom_bond_atom_site_label_2
_geom_bond_distance
_geom_bond_publ_flag
_geom_bond_site_symmetry_2
Ni(1) O(1) 2.204(2) yes .
Ni(1) O(1) 2.204(2) yes 3_776
Ni(1) N(1) 2.149(3) yes .
Ni(1) N(1) 2.149(3) yes 3_776
Ni(1) N(2) 2.136(3) yes .
Ni(1) N(2) 2.136(3) yes 3_776
S(1) C(7) 1.804(4) yes .
S(1) C(8) 1.794(5) yes .
S(2) O(1) 1.457(3) yes .
S(2) O(2) 1.434(3) yes .
S(2) O(3) 1.439(3) yes .
S(2) C(9) 1.813(4) yes .
F(1) C(9) 1.334(6) yes .
F(2) C(9) 1.324(5) yes .
F(3) C(9) 1.354(6) yes .
N(1) C(1) 1.492(5) yes .
N(1) C(5) 1.499(5) yes 3_776
N(1) C(6) 1.508(5) yes .
N(2) C(3) 1.496(5) yes .
N(2) C(4) 1.499(5) yes .
N(2) C(17) 1.480(5) yes .
C(1) C(2) 1.524(6) yes .
C(2) C(3) 1.524(6) yes .
C(4) C(5) 1.521(5) yes .
C(6) C(7) 1.527(6) yes .
C(1) H(1) 0.990 no .
C(1) H(2) 0.990 no .
C(2) H(3) 0.990 no .
C(2) H(4) 0.990 no .
C(3) H(5) 0.990 no .
C(3) H(6) 0.990 no .
C(4) H(7) 0.990 no .
C(4) H(8) 0.990 no .
C(5) H(9) 0.990 no .
C(5) H(10) 0.990 no .
C(6) H(11) 0.990 no .
C(6) H(12) 0.990 no .
C(7) H(13) 0.990 no .
C(7) H(14) 0.990 no .
C(8) H(15) 0.980 no .
C(8) H(16) 0.980 no .
C(8) H(17) 0.980 no .
C(17) H(18) 0.980 no .
C(17) H(19) 0.980 no .
C(17) H(20) 0.980 no .

loop_
_geom_contact_atom_site_label_1
_geom_contact_atom_site_label_2
_geom_contact_distance
_geom_contact_site_symmetry_2
F(1) F(1) 3.496(5) 3_676
F(1) C(4) 3.403(5) 3_676
F(3) C(8) 3.520(7) 1_455
F(3) C(17) 3.369(5) 2_655
O(2) C(2) 3.259(5) 2_655
O(2) C(3) 3.468(5) 2_655
O(3) C(5) 3.435(5) 2_656
O(3) C(7) 3.474(5) 4_475
C(2) O(2) 3.259(5) 2_645
C(3) O(2) 3.468(5) 2_645
C(4) F(1) 3.403(5) 3_676
C(5) O(3) 3.435(5) 2_646
C(7) O(3) 3.474(5) 4_574
C(8) F(3) 3.520(7) 1_655
C(17) F(3) 3.369(5) 2_645
S(1) H(1) 3.575 3_775
S(1) H(3) 3.044 3_775
S(1) H(7) 3.098 4_564
S(1) H(10) 3.268 4_564
S(1) H(17) 3.336 3_875
S(1) H(18) 3.542 4_564
S(1) H(19) 3.002 4_564
S(2) H(13) 3.353 4_475
F(1) H(5) 3.345 3_676
F(1) H(6) 3.163 3_676
F(1) H(7) 2.981 3_676
F(1) H(8) 2.936 3_676
F(2) H(1) 2.966 4_475
F(2) H(4) 2.909 2_655
F(2) H(7) 2.766 3_676
F(2) H(11) 3.391 2_655
F(2) H(13) 2.991 4_475
F(2) H(14) 2.975 2_655
F(2) H(14) 3.394 4_475
F(3) H(4) 3.520 2_655
F(3) H(7) 3.386 3_676
F(3) H(8) 3.372 3_676
F(3) H(15) 3.246 1_455
F(3) H(16) 2.998 1_455
F(3) H(18) 2.924 2_655
F(3) H(20) 2.958 2_655
O(2) H(3) 2.947 2_655
O(2) H(4) 2.901 2_655
O(2) H(6) 2.795 2_655
O(2) H(13) 3.512 4_475
O(2) H(15) 3.597 2_755
O(2) H(17) 3.059 2_755
O(2) H(18) 3.131 2_655
O(3) H(9) 2.462 2_656
O(3) H(13) 2.496 4_475
O(3) H(16) 2.807 4_475
C(2) H(17) 3.474 1_455
C(3) H(15) 3.199 1_455
C(3) H(17) 3.584 1_455
C(7) H(3) 3.552 3_775
C(7) H(14) 3.276 3_775
C(8) H(3) 3.305 1_655
C(8) H(5) 3.599 1_655
C(8) H(6) 3.309 1_655
C(8) H(17) 2.961 3_875
C(9) H(4) 3.534 2_655
C(9) H(7) 3.258 3_676
C(9) H(8) 3.564 3_676
H(1) S(1) 3.575 3_775
H(1) F(2) 2.966 4_574
H(1) H(14) 3.081 3_775
H(1) H(18) 3.465 2_655
H(2) H(18) 2.981 2_655
H(3) S(1) 3.044 3_775
H(3) O(2) 2.947 2_645
H(3) C(7) 3.552 3_775
H(3) C(8) 3.305 1_455
H(3) H(13) 3.489 3_775
H(3) H(14) 3.403 3_775
H(3) H(15) 3.242 1_455
H(3) H(16) 3.592 1_455
H(3) H(17) 2.631 1_455
H(3) H(18) 3.594 2_655
H(4) F(2) 2.909 2_645
H(4) F(3) 3.520 2_645
H(4) O(2) 2.901 2_645
H(4) C(9) 3.534 2_645
H(4) H(14) 3.556 3_775
H(5) F(1) 3.345 3_676
H(5) C(8) 3.599 1_455
H(5) H(15) 2.963 1_455
H(5) H(17) 3.559 1_455
H(6) F(1) 3.163 3_676
H(6) O(2) 2.795 2_645
H(6) C(8) 3.309 1_455
H(6) H(15) 2.623 1_455
H(6) H(17) 3.126 1_455
H(7) S(1) 3.098 4_465
H(7) F(1) 2.981 3_676
H(7) F(2) 2.766 3_676
H(7) F(3) 3.386 3_676
H(7) C(9) 3.258 3_676
H(8) F(1) 2.936 3_676
H(8) F(3) 3.372 3_676
H(8) C(9) 3.564 3_676
H(9) O(3) 2.462 2_646
H(10) S(1) 3.268 4_465
H(10) H(15) 3.464 4_465
H(11) F(2) 3.391 2_645
H(13) S(2) 3.353 4_574
H(13) F(2) 2.991 4_574
H(13) O(2) 3.512 4_574
H(13) O(3) 2.496 4_574
H(13) H(3) 3.489 3_775
H(13) H(14) 3.440 3_775
H(14) F(2) 2.975 2_645
H(14) F(2) 3.394 4_574
H(14) C(7) 3.276 3_775
H(14) H(1) 3.081 3_775
H(14) H(3) 3.403 3_775
H(14) H(4) 3.556 3_775
H(14) H(13) 3.440 3_775
H(14) H(14) 2.374 3_775
H(15) F(3) 3.246 1_655
H(15) O(2) 3.597 2_745
H(15) C(3) 3.199 1_655
H(15) H(3) 3.242 1_655
H(15) H(5) 2.963 1_655
H(15) H(6) 2.623 1_655
H(15) H(10) 3.464 4_564
H(16) F(3) 2.998 1_655
H(16) O(3) 2.807 4_574
H(16) H(3) 3.592 1_655
H(16) H(17) 3.068 3_875
H(16) H(19) 3.333 2_755
H(16) H(20) 3.436 2_755
H(17) S(1) 3.336 3_875
H(17) O(2) 3.059 2_745
H(17) C(2) 3.474 1_655
H(17) C(3) 3.584 1_655
H(17) C(8) 2.961 3_875
H(17) H(3) 2.631 1_655
H(17) H(5) 3.559 1_655
H(17) H(6) 3.126 1_655
H(17) H(16) 3.068 3_875
H(17) H(17) 2.328 3_875
H(17) H(19) 3.351 4_564
H(18) S(1) 3.542 4_465
H(18) F(3) 2.924 2_645
H(18) O(2) 3.131 2_645
H(18) H(1) 3.465 2_645
H(18) H(2) 2.981 2_645
H(18) H(3) 3.594 2_645
H(19) S(1) 3.002 4_465
H(19) H(16) 3.333 2_745
H(19) H(17) 3.351 4_465
H(20) F(3) 2.958 2_645
H(20) H(16) 3.436 2_745

loop_
_geom_torsion_atom_site_label_1
_geom_torsion_atom_site_label_2
_geom_torsion_atom_site_label_3
_geom_torsion_atom_site_label_4
_geom_torsion
_geom_torsion_site_symmetry_1
_geom_torsion_site_symmetry_3
_geom_torsion_site_symmetry_4
O(1) Ni(1) N(1) C(1) -39.0(2) . . .
O(1) Ni(1) N(1) C(6) -164.5(2) . . .
O(1) Ni(1) N(1) C(5) 77.9(2) . . 3_776
N(1) Ni(1) O(1) S(2) -72.9(4) . . .
O(1) Ni(1) N(1) C(1) -141.0(2) . 3_776 3_776
O(1) Ni(1) N(1) C(6) -15.5(2) . 3_776 3_776
O(1) Ni(1) N(1) C(5) 102.1(2) . 3_776 .
N(1) Ni(1) O(1) S(2) 107.1(4) 3_776 . .
O(1) Ni(1) N(2) C(3) 44.2(2) . . .
O(1) Ni(1) N(2) C(4) -72.6(2) . . .
O(1) Ni(1) N(2) C(17) 170.1(2) . . .
N(2) Ni(1) O(1) S(2) -166.0(4) . . .
O(1) Ni(1) N(2) C(3) 135.8(2) . 3_776 3_776
O(1) Ni(1) N(2) C(4) -107.4(2) . 3_776 3_776
O(1) Ni(1) N(2) C(17) 9.9(2) . 3_776 3_776
N(2) Ni(1) O(1) S(2) 14.0(4) 3_776 . .
O(1) Ni(1) N(1) C(1) 141.0(2) 3_776 . .
O(1) Ni(1) N(1) C(6) 15.5(2) 3_776 . .
O(1) Ni(1) N(1) C(5) -102.1(2) 3_776 . 3_776
N(1) Ni(1) O(1) S(2) -107.1(4) . 3_776 3_776
O(1) Ni(1) N(1) C(1) 39.0(2) 3_776 3_776 3_776
O(1) Ni(1) N(1) C(6) 164.5(2) 3_776 3_776 3_776
O(1) Ni(1) N(1) C(5) -77.9(2) 3_776 3_776 .
N(1) Ni(1) O(1) S(2) 72.9(4) 3_776 3_776 3_776
O(1) Ni(1) N(2) C(3) -135.8(2) 3_776 . .
O(1) Ni(1) N(2) C(4) 107.4(2) 3_776 . .
O(1) Ni(1) N(2) C(17) -9.9(2) 3_776 . .
N(2) Ni(1) O(1) S(2) -14.0(4) . 3_776 3_776
O(1) Ni(1) N(2) C(3) -44.2(2) 3_776 3_776 3_776
O(1) Ni(1) N(2) C(4) 72.6(2) 3_776 3_776 3_776
O(1) Ni(1) N(2) C(17) -170.1(2) 3_776 3_776 3_776
N(2) Ni(1) O(1) S(2) 166.0(4) 3_776 3_776 3_776
N(1) Ni(1) N(2) C(3) -47.3(2) . . .
N(1) Ni(1) N(2) C(4) -164.0(2) . . .
N(1) Ni(1) N(2) C(17) 78.7(2) . . .
N(2) Ni(1) N(1) C(1) 48.9(2) . . .
N(2) Ni(1) N(1) C(6) -76.7(2) . . .
N(2) Ni(1) N(1) C(5) 165.8(2) . . 3_776
N(1) Ni(1) N(2) C(3) -132.7(2) . 3_776 3_776
N(1) Ni(1) N(2) C(4) -16.0(2) . 3_776 3_776
N(1) Ni(1) N(2) C(17) 101.3(2) . 3_776 3_776
N(2) Ni(1) N(1) C(1) -131.1(2) 3_776 . .
N(2) Ni(1) N(1) C(6) 103.3(2) 3_776 . .
N(2) Ni(1) N(1) C(5) -14.2(2) 3_776 . 3_776
N(1) Ni(1) N(2) C(3) 132.7(2) 3_776 . .
N(1) Ni(1) N(2) C(4) 16.0(2) 3_776 . .
N(1) Ni(1) N(2) C(17) -101.3(2) 3_776 . .
N(2) Ni(1) N(1) C(1) 131.1(2) . 3_776 3_776
N(2) Ni(1) N(1) C(6) -103.3(2) . 3_776 3_776
N(2) Ni(1) N(1) C(5) 14.2(2) . 3_776 .
N(1) Ni(1) N(2) C(3) 47.3(2) 3_776 3_776 3_776
N(1) Ni(1) N(2) C(4) 164.0(2) 3_776 3_776 3_776
N(1) Ni(1) N(2) C(17) -78.7(2) 3_776 3_776 3_776
N(2) Ni(1) N(1) C(1) -48.9(2) 3_776 3_776 3_776
N(2) Ni(1) N(1) C(6) 76.7(2) 3_776 3_776 3_776
N(2) Ni(1) N(1) C(5) -165.8(2) 3_776 3_776 .
C(8) S(1) C(7) C(6) -77.1(3) . . .
O(2) S(2) O(1) Ni(1) 61.6(5) . . .
O(3) S(2) O(1) Ni(1) -76.1(5) . . .
O(1) S(2) C(9) F(1) 54.1(4) . . .
O(1) S(2) C(9) F(2) 175.9(3) . . .
O(1) S(2) C(9) F(3) -64.4(3) . . .
C(9) S(2) O(1) Ni(1) 173.9(4) . . .
O(2) S(2) C(9) F(1) 173.1(3) . . .
O(2) S(2) C(9) F(2) -65.0(4) . . .
O(2) S(2) C(9) F(3) 54.6(3) . . .
O(3) S(2) C(9) F(1) -64.7(3) . . .
O(3) S(2) C(9) F(2) 57.2(4) . . .
O(3) S(2) C(9) F(3) 176.8(3) . . .
Ni(1) N(1) C(1) C(2) -63.2(3) . . .
Ni(1) N(1) C(5) C(4) 43.0(3) . 3_776 3_776
Ni(1) N(1) C(6) C(7) 172.6(2) . . .
C(1) N(1) C(5) C(4) 159.5(3) . 3_776 3_776
C(5) N(1) C(1) C(2) -174.6(3) 3_776 . .
C(1) N(1) C(6) C(7) 47.3(4) . . .
C(6) N(1) C(1) C(2) 65.4(4) . . .
C(5) N(1) C(6) C(7) -73.7(4) 3_776 . .
C(6) N(1) C(5) C(4) -79.5(4) . 3_776 3_776
Ni(1) N(2) C(3) C(2) 59.5(3) . . .
Ni(1) N(2) C(4) C(5) -44.3(3) . . .
C(3) N(2) C(4) C(5) -162.4(3) . . .
C(4) N(2) C(3) C(2) 171.6(3) . . .
C(17) N(2) C(3) C(2) -72.6(4) . . .
C(17) N(2) C(4) C(5) 81.5(3) . . .
N(1) C(1) C(2) C(3) 70.6(4) . . .
C(1) C(2) C(3) N(2) -68.1(4) . . .
N(2) C(4) C(5) N(1) 63.3(4) . . 3_776
N(1) C(6) C(7) S(1) 168.7(2) . . .
